data_7215825
loop_
_publ_author_name
'Sutton, Ashley L.'
'Abrahams, Brendan F.'
'D'Alessandro, Deanna M.'
'Elliott, Robert W.'
'Hudson, Timothy A.'
'Robson, Richard'
'Usov, Pavel M.'

_publ_section_title
;
 Structural and optical investigations of charge transfer complexes
 involving the F4TCNQ dianion
;
_journal_name_full CrystEngComm
_journal_paper_doi 10.1039/c4ce00289j
_journal_year 2014
_chemical_formula_sum 'C32 H22 F4 N6'
_chemical_formula_weight 566.56
_chemical_name_systematic
;
 ?
;
_space_group_IT_number 14
_symmetry_cell_setting monoclinic
_symmetry_space_group_name_Hall '-P 2ybc'
_symmetry_space_group_name_H-M 'P 1 21/c 1'
_atom_sites_solution_hydrogens geom
_atom_sites_solution_primary direct
_atom_sites_solution_secondary difmap
_audit_creation_method SHELXL-97
_cell_angle_alpha 90.00
_cell_angle_beta 95.417(6)
_cell_angle_gamma 90.00
_cell_formula_units_Z 2
_cell_length_a 5.0039(3)
_cell_length_b 15.2708(8)
_cell_length_c 16.7605(10)
_cell_measurement_reflns_used 2085
_cell_measurement_temperature 130.01(10)
_cell_measurement_theta_max 77.2355
_cell_measurement_theta_min 3.9247
_cell_volume 1275.01(13)
_computing_cell_refinement
;
CrysAlisPro, Agilent Technologies,
Version 1.171.36.20 (release 27-06-2012 CrysAlis171 .NET)
(compiled Jul 11 2012,15:38:31)
;
_computing_data_collection
;
CrysAlisPro, Agilent Technologies,
Version 1.171.36.20 (release 27-06-2012 CrysAlis171 .NET)
(compiled Jul 11 2012,15:38:31)
;
_computing_data_reduction
;
CrysAlisPro, Agilent Technologies,
Version 1.171.36.20 (release 27-06-2012 CrysAlis171 .NET)
(compiled Jul 11 2012,15:38:31)
;
_computing_structure_refinement 'SHELXL-97 (Sheldrick, 1997)'
_computing_structure_solution 'SHELXS-97 (Sheldrick, 1997)'
_diffrn_ambient_temperature 130.01(10)
_diffrn_detector_area_resol_mean 10.2273
_diffrn_measured_fraction_theta_full 0.999
_diffrn_measured_fraction_theta_max 0.999
_diffrn_measurement_device_type 'SuperNova, Dual, Cu at zero, Atlas'
_diffrn_measurement_method '\w scans'
_diffrn_radiation_monochromator mirror
_diffrn_radiation_source 'SuperNova (Cu) X-ray Source'
_diffrn_radiation_type 'Cu K\a'
_diffrn_radiation_wavelength 1.5418
_diffrn_reflns_av_R_equivalents 0.0000
_diffrn_reflns_av_sigmaI/netI 0.0103
_diffrn_reflns_limit_h_max 5
_diffrn_reflns_limit_h_min -5
_diffrn_reflns_limit_k_max 18
_diffrn_reflns_limit_k_min -18
_diffrn_reflns_limit_l_max 20
_diffrn_reflns_limit_l_min -19
_diffrn_reflns_number 3778
_diffrn_reflns_theta_full 67.49
_diffrn_reflns_theta_max 67.49
_diffrn_reflns_theta_min 3.92
_exptl_absorpt_coefficient_mu 0.927
_exptl_absorpt_correction_T_max 1.00000
_exptl_absorpt_correction_T_min 0.37812
_exptl_absorpt_correction_type multi-scan
_exptl_absorpt_process_details
;
CrysAlisPro, Agilent Technologies,
Version 1.171.36.20 (release 27-06-2012 CrysAlis171 .NET)
(compiled Jul 11 2012,15:38:31)
Empirical absorption correction using spherical harmonics,
 implemented in SCALE3 ABSPACK scaling algorithm.
;
_exptl_crystal_colour Red
_exptl_crystal_density_diffrn 1.476
_exptl_crystal_density_method 'not measured'
_exptl_crystal_description Shard
_exptl_crystal_F_000 584
_exptl_crystal_size_max 0.4162
_exptl_crystal_size_mid 0.1219
_exptl_crystal_size_min 0.0167
_refine_diff_density_max 0.520
_refine_diff_density_min -0.486
_refine_diff_density_rms 0.119
_refine_ls_extinction_method none
_refine_ls_goodness_of_fit_ref 1.145
_refine_ls_hydrogen_treatment constr
_refine_ls_matrix_type full
_refine_ls_number_parameters 191
_refine_ls_number_reflns 3778
_refine_ls_number_restraints 0
_refine_ls_restrained_S_all 1.145
_refine_ls_R_factor_all 0.0977
_refine_ls_R_factor_gt 0.0948
_refine_ls_shift/su_max 0.000
_refine_ls_shift/su_mean 0.000
_refine_ls_structure_factor_coef Fsqd
_refine_ls_weighting_details 'calc w=1/[\s^2^(Fo^2^)+(0.1580P)^2^+2.6167P] where P=(Fo^2^+2Fc^2^)/3'
_refine_ls_weighting_scheme calc
_refine_ls_wR_factor_gt 0.2791
_refine_ls_wR_factor_ref 0.2812
_reflns_number_gt 3524
_reflns_number_total 3778
_reflns_threshold_expression >2sigma(I)
_cod_data_source_file c4ce00289j2.cif
_cod_data_source_block 7F4TCNQ
_cod_depositor_comments
;
The following automatic conversions were performed:

'_symmetry_cell_setting' value 'Monoclinic' changed to 'monoclinic'
according to
/usr/data/users/saulius/crontab/automatic-downloads/rss-feeds/RSC/lib/dictionaries/cif_core.dic
dictionary named 'cif_core.dic' version 2.4.2 from
2011-04-26.

'_refine_ls_hydrogen_treatment' value 'Constr' changed
to 'constr' according to
/usr/data/users/saulius/crontab/automatic-downloads/rss-feeds/RSC/lib/dictionaries/cif_core.dic
dictionary named 'cif_core.dic' version 2.4.2 from 2011-04-26.

Automatic conversion script
Id: cif_fix_values 2281 2013-09-26 08:29:07Z andrius 
;
_cod_original_sg_symbol_H-M P21/c
_cod_database_code 7215825

loop_
_symmetry_equiv_pos_as_xyz
'x, y, z'
'-x, y+1/2, -z+1/2'
'-x, -y, -z'
'x, -y-1/2, z-1/2'

loop_
_atom_site_label
_atom_site_type_symbol
_atom_site_fract_x
_atom_site_fract_y
_atom_site_fract_z
_atom_site_U_iso_or_equiv
_atom_site_adp_type
_atom_site_occupancy
_atom_site_symmetry_multiplicity
_atom_site_calc_flag
_atom_site_refinement_flags
C1 C 0.5150(8) 0.5883(2) 0.5003(2) 0.0280(8) Uani 1 1 d .
C2 C 0.6676(8) 0.5394(2) 0.4531(2) 0.0262(8) Uani 1 1 d .
C3 C 0.6628(8) 0.4474(2) 0.4493(2) 0.0258(8) Uani 1 1 d .
C4 C 0.8293(8) 0.3958(2) 0.3998(2) 0.0265(8) Uani 1 1 d .
C5 C 0.8790(8) 0.3057(3) 0.4131(2) 0.0306(9) Uani 1 1 d .
C6 C 0.9614(8) 0.4320(2) 0.3367(2) 0.0302(9) Uani 1 1 d .
C7 C 0.4287(10) 0.1330(3) 0.2887(3) 0.0387(10) Uani 1 1 d .
H7A H 0.3624 0.0829 0.2561 0.058 Uiso 1 1 calc R
H7B H 0.2796 0.1596 0.3140 0.058 Uiso 1 1 calc R
H7C H 0.5663 0.1132 0.3303 0.058 Uiso 1 1 calc R
C8 C 0.5478(8) 0.1996(3) 0.2363(2) 0.0289(9) Uani 1 1 d .
C9 C 0.4730(8) 0.2878(3) 0.2393(2) 0.0271(8) Uani 1 1 d .
H9 H 0.3463 0.3062 0.2746 0.033 Uiso 1 1 calc R
C10 C 0.7322(9) 0.1762(2) 0.1839(2) 0.0297(9) Uani 1 1 d .
H10 H 0.7864 0.1168 0.1806 0.036 Uiso 1 1 calc R
C11 C 0.8380(8) 0.2382(2) 0.1365(2) 0.0270(8) Uani 1 1 d .
H11 H 0.9655 0.2215 0.1008 0.032 Uiso 1 1 calc R
C12 C 0.5828(7) 0.3472(2) 0.1911(2) 0.0242(8) Uani 1 1 d .
H12 H 0.5319 0.4070 0.1934 0.029 Uiso 1 1 calc R
C13 C 0.8870(8) 0.3883(2) 0.0907(2) 0.0260(8) Uani 1 1 d .
H13A H 0.9946 0.3577 0.0526 0.031 Uiso 1 1 calc R
H13B H 1.0106 0.4253 0.1258 0.031 Uiso 1 1 calc R
C14 C 0.6832(7) 0.4459(2) 0.0444(2) 0.0219(7) Uani 1 1 d .
C15 C 0.7144(8) 0.5361(2) 0.0468(2) 0.0235(8) Uani 1 1 d .
H15 H 0.8616 0.5611 0.0789 0.028 Uiso 1 1 calc R
C16 C 0.4666(7) 0.4099(2) -0.0030(2) 0.0236(8) Uani 1 1 d .
H16 H 0.4434 0.3481 -0.0052 0.028 Uiso 1 1 calc R
N1 N 1.0701(8) 0.4568(2) 0.2826(2) 0.0363(8) Uani 1 1 d .
N2 N 0.9266(8) 0.2321(2) 0.4221(2) 0.0361(8) Uani 1 1 d .
N3 N 0.7623(6) 0.32241(18) 0.14041(17) 0.0219(7) Uani 1 1 d .
F1 F 0.8348(5) 0.58370(14) 0.40835(14) 0.0326(6) Uani 1 1 d .
F2 F 0.5485(5) 0.67613(13) 0.49834(13) 0.0318(6) Uani 1 1 d .

loop_
_atom_site_aniso_label
_atom_site_aniso_U_11
_atom_site_aniso_U_22
_atom_site_aniso_U_33
_atom_site_aniso_U_23
_atom_site_aniso_U_13
_atom_site_aniso_U_12
C1 0.0317(19) 0.0176(18) 0.0337(18) 0.0005(14) -0.0026(16) -0.0013(16)
C2 0.0285(19) 0.0177(17) 0.0319(18) 0.0048(14) 0.0004(15) -0.0049(15)
C3 0.031(2) 0.0169(18) 0.0283(17) -0.0010(13) -0.0038(15) 0.0009(15)
C4 0.032(2) 0.0121(16) 0.0346(18) -0.0021(14) 0.0003(16) -0.0018(15)
C5 0.031(2) 0.029(2) 0.0316(18) -0.0028(15) 0.0005(16) 0.0005(17)
C6 0.037(2) 0.0150(17) 0.038(2) -0.0060(15) -0.0015(18) 0.0015(16)
C7 0.048(3) 0.029(2) 0.040(2) 0.0104(17) 0.0085(19) -0.0064(19)
C8 0.030(2) 0.029(2) 0.0269(17) 0.0045(15) -0.0008(16) -0.0040(16)
C9 0.0292(19) 0.0239(18) 0.0285(17) 0.0004(14) 0.0039(15) 0.0015(15)
C10 0.037(2) 0.0168(18) 0.0348(19) 0.0045(14) 0.0009(17) 0.0026(16)
C11 0.0275(19) 0.0204(18) 0.0336(18) -0.0001(14) 0.0055(16) 0.0030(15)
C12 0.0262(18) 0.0149(16) 0.0313(17) -0.0015(13) 0.0017(15) 0.0011(14)
C13 0.0238(18) 0.0187(17) 0.0360(18) 0.0068(14) 0.0053(15) 0.0012(14)
C14 0.0279(18) 0.0131(16) 0.0256(16) 0.0005(12) 0.0077(14) 0.0012(14)
C15 0.0273(18) 0.0173(17) 0.0266(17) -0.0010(13) 0.0066(14) -0.0011(14)
C16 0.0323(19) 0.0080(15) 0.0314(17) -0.0009(13) 0.0072(15) -0.0022(14)
N1 0.047(2) 0.0190(16) 0.0442(19) -0.0023(14) 0.0126(17) 0.0042(15)
N2 0.0385(19) 0.0163(17) 0.054(2) 0.0016(14) 0.0065(16) 0.0054(15)
N3 0.0253(15) 0.0116(13) 0.0289(14) 0.0030(11) 0.0021(12) 0.0001(12)
F1 0.0376(12) 0.0161(11) 0.0456(12) 0.0029(9) 0.0123(10) -0.0033(9)
F2 0.0399(13) 0.0090(10) 0.0470(12) -0.0013(8) 0.0071(11) -0.0030(9)

loop_
_atom_type_symbol
_atom_type_description
_atom_type_scat_dispersion_real
_atom_type_scat_dispersion_imag
_atom_type_scat_source
C C 0.0181 0.0091 'International Tables Vol C Tables 4.2.6.8 and 6.1.1.4'
N N 0.0311 0.0180 'International Tables Vol C Tables 4.2.6.8 and 6.1.1.4'
H H 0.0000 0.0000 'International Tables Vol C Tables 4.2.6.8 and 6.1.1.4'
F F 0.0727 0.0534 'International Tables Vol C Tables 4.2.6.8 and 6.1.1.4'

loop_
_geom_angle_atom_site_label_1
_geom_angle_atom_site_label_2
_geom_angle_atom_site_label_3
_geom_angle
_geom_angle_site_symmetry_1
_geom_angle_site_symmetry_3
F2 C1 C2 116.7(3) . .
F2 C1 C3 119.3(3) . 3_666
C2 C1 C3 124.0(3) . 3_666
F1 C2 C1 117.0(3) . .
F1 C2 C3 118.8(3) . .
C1 C2 C3 124.2(4) . .
C1 C3 C2 111.8(3) 3_666 .
C1 C3 C4 124.4(3) 3_666 .
C2 C3 C4 123.8(3) . .
C6 C4 C5 114.3(3) . .
C6 C4 C3 123.2(3) . .
C5 C4 C3 122.4(3) . .
N2 C5 C4 177.5(5) . .
N1 C6 C4 175.9(4) . .
C8 C7 H7A 109.5 . .
C8 C7 H7B 109.5 . .
H7A C7 H7B 109.5 . .
C8 C7 H7C 109.5 . .
H7A C7 H7C 109.5 . .
H7B C7 H7C 109.5 . .
C10 C8 C9 117.9(3) . .
C10 C8 C7 121.6(4) . .
C9 C8 C7 120.5(4) . .
C12 C9 C8 119.7(4) . .
C12 C9 H9 120.2 . .
C8 C9 H9 120.2 . .
C11 C10 C8 120.5(4) . .
C11 C10 H10 119.8 . .
C8 C10 H10 119.8 . .
N3 C11 C10 120.4(3) . .
N3 C11 H11 119.8 . .
C10 C11 H11 119.8 . .
N3 C12 C9 121.1(3) . .
N3 C12 H12 119.5 . .
C9 C12 H12 119.5 . .
N3 C13 C14 112.7(3) . .
N3 C13 H13A 109.0 . .
C14 C13 H13A 109.0 . .
N3 C13 H13B 109.0 . .
C14 C13 H13B 109.0 . .
H13A C13 H13B 107.8 . .
C15 C14 C16 119.2(3) . .
C15 C14 C13 119.8(3) . .
C16 C14 C13 121.0(3) . .
C16 C15 C14 120.7(3) 3_665 .
C16 C15 H15 119.7 3_665 .
C14 C15 H15 119.7 . .
C15 C16 C14 120.1(3) 3_665 .
C15 C16 H16 120.0 3_665 .
C14 C16 H16 120.0 . .
C11 N3 C12 120.4(3) . .
C11 N3 C13 119.1(3) . .
C12 N3 C13 120.4(3) . .

loop_
_geom_bond_atom_site_label_1
_geom_bond_atom_site_label_2
_geom_bond_distance
_geom_bond_site_symmetry_2
C1 F2 1.353(4) .
C1 C2 1.371(6) .
C1 C3 1.394(6) 3_666
C2 F1 1.356(4) .
C2 C3 1.406(5) .
C3 C1 1.394(6) 3_666
C3 C4 1.460(5) .
C4 C6 1.411(6) .
C4 C5 1.413(5) .
C5 N2 1.156(5) .
C6 N1 1.164(5) .
C7 C8 1.503(5) .
C7 H7A 0.9800 .
C7 H7B 0.9800 .
C7 H7C 0.9800 .
C8 C10 1.380(6) .
C8 C9 1.400(6) .
C9 C12 1.363(5) .
C9 H9 0.9500 .
C10 C11 1.374(5) .
C10 H10 0.9500 .
C11 N3 1.344(5) .
C11 H11 0.9500 .
C12 N3 1.348(5) .
C12 H12 0.9500 .
C13 N3 1.481(4) .
C13 C14 1.506(5) .
C13 H13A 0.9900 .
C13 H13B 0.9900 .
C14 C15 1.386(5) .
C14 C16 1.395(5) .
C15 C16 1.384(5) 3_665
C15 H15 0.9500 .
C16 C15 1.384(5) 3_665
C16 H16 0.9500 .

loop_
_geom_torsion_atom_site_label_1
_geom_torsion_atom_site_label_2
_geom_torsion_atom_site_label_3
_geom_torsion_atom_site_label_4
_geom_torsion
_geom_torsion_site_symmetry_1
_geom_torsion_site_symmetry_4
F2 C1 C2 F1 -0.8(5) . .
C3 C1 C2 F1 -178.8(3) 3_666 .
F2 C1 C2 C3 178.5(3) . .
C3 C1 C2 C3 0.4(7) 3_666 .
F1 C2 C3 C1 178.9(3) . 3_666
C1 C2 C3 C1 -0.4(6) . 3_666
F1 C2 C3 C4 0.3(6) . .
C1 C2 C3 C4 -179.0(3) . .
C1 C3 C4 C6 165.5(4) 3_666 .
C2 C3 C4 C6 -16.1(6) . .
C1 C3 C4 C5 -16.8(6) 3_666 .
C2 C3 C4 C5 161.6(4) . .
C6 C4 C5 N2 8(10) . .
C3 C4 C5 N2 -170(10) . .
C5 C4 C6 N1 27(6) . .
C3 C4 C6 N1 -155(6) . .
C10 C8 C9 C12 -0.1(5) . .
C7 C8 C9 C12 -179.8(4) . .
C9 C8 C10 C11 0.1(6) . .
C7 C8 C10 C11 179.9(4) . .
C8 C10 C11 N3 -0.3(6) . .
C8 C9 C12 N3 0.2(5) . .
N3 C13 C14 C15 130.3(3) . .
N3 C13 C14 C16 -51.5(4) . .
C16 C14 C15 C16 0.1(6) . 3_665
C13 C14 C15 C16 178.3(3) . 3_665
C15 C14 C16 C15 -0.1(6) . 3_665
C13 C14 C16 C15 -178.2(3) . 3_665
C10 C11 N3 C12 0.4(5) . .
C10 C11 N3 C13 177.9(3) . .
C9 C12 N3 C11 -0.3(5) . .
C9 C12 N3 C13 -177.8(3) . .
C14 C13 N3 C11 130.8(3) . .
C14 C13 N3 C12 -51.7(4) . .
